data_4120864
loop_
_publ_author_name
'Qing-Qing Cheng'
'Shou-Fei Zhu'
'Yong-Zhen Zhang'
'Xiu-Lan Xie'
'Qi-Lin Zhou'

_publ_section_title
;
 Copper-Catalyzed B-H Bond Insertion Reaction: A Highly Efficient and
 Enantioselective C-B Bond-Forming Reaction with Amine-Borane and
 Phosphine-Borane Adducts
;
_journal_name_full 'Journal of the American Chemical Society'
_journal_page_first 14094
_journal_page_last 14097
_journal_paper_doi 10.1021/ja408306a
_journal_volume 135
_journal_year 2013
_chemical_formula_sum 'C16 H18 B Cl2 O2 P'
_chemical_formula_weight 354.98
_chemical_name_systematic
; 
 ? 
;
_space_group_IT_number 19
_symmetry_cell_setting orthorhombic
_symmetry_space_group_name_Hall 'P 2ac 2ab'
_symmetry_space_group_name_H-M 'P 21 21 21'
_atom_sites_solution_hydrogens geom
_atom_sites_solution_primary direct
_atom_sites_solution_secondary difmap
_audit_creation_method SHELXL-97
_cell_angle_alpha 90.00
_cell_angle_beta 90.00
_cell_angle_gamma 90.00
_cell_formula_units_Z 4
_cell_length_a 10.142(2)
_cell_length_b 11.748(2)
_cell_length_c 15.056(3)
_cell_measurement_reflns_used 5334
_cell_measurement_temperature 293(2)
_cell_measurement_theta_max 27.878
_cell_measurement_theta_min 2.199
_cell_volume 1793.9(6)
_computing_cell_refinement crystalclear
_computing_data_collection 'crystalclear(Rigaku/MSC Inc., 2005)'
_computing_data_reduction crystalclear
_computing_molecular_graphics 'Bruker SHELXTL'
_computing_publication_material 'Bruker SHELXTL'
_computing_structure_refinement 'SHELXL-97 (Sheldrick, 1997)'
_computing_structure_solution 'SHELXS-97 (Sheldrick, 1990)'
_diffrn_ambient_temperature 293(2)
_diffrn_detector_area_resol_mean 7.31
_diffrn_measured_fraction_theta_full 1.000
_diffrn_measured_fraction_theta_max 1.000
_diffrn_measurement_device_type 'rigaku saturn CCD area detector'
_diffrn_measurement_method '\w and \f scans'
_diffrn_radiation_monochromator confocal
_diffrn_radiation_source 'rotating anode'
_diffrn_radiation_type MoK\a
_diffrn_radiation_wavelength 0.71073
_diffrn_reflns_av_R_equivalents 0.0483
_diffrn_reflns_av_sigmaI/netI 0.0488
_diffrn_reflns_limit_h_max 12
_diffrn_reflns_limit_h_min -11
_diffrn_reflns_limit_k_max 12
_diffrn_reflns_limit_k_min -13
_diffrn_reflns_limit_l_max 17
_diffrn_reflns_limit_l_min -17
_diffrn_reflns_number 14293
_diffrn_reflns_theta_full 25.01
_diffrn_reflns_theta_max 25.01
_diffrn_reflns_theta_min 2.20
_diffrn_standards_decay_% 0
_diffrn_standards_interval_count 0
_diffrn_standards_interval_time 0
_diffrn_standards_number 0
_exptl_absorpt_coefficient_mu 0.453
_exptl_absorpt_correction_T_max 0.9229
_exptl_absorpt_correction_T_min 0.8990
_exptl_absorpt_correction_type multi-scan
_exptl_absorpt_process_details crystalclear
_exptl_crystal_density_diffrn 1.314
_exptl_crystal_F_000 736
_exptl_crystal_size_max 0.24
_exptl_crystal_size_mid 0.20
_exptl_crystal_size_min 0.18
_refine_diff_density_max 0.186
_refine_diff_density_min -0.209
_refine_diff_density_rms 0.044
_refine_ls_abs_structure_details 'Flack H D (1983), Acta Cryst. A39, 876-881'
_refine_ls_abs_structure_Flack -0.05(6)
_refine_ls_extinction_coef 0.0493(19)
_refine_ls_extinction_expression Fc^*^=kFc[1+0.001xFc^2^\l^3^/sin(2\q)]^-1/4^
_refine_ls_extinction_method SHELXL
_refine_ls_goodness_of_fit_ref 0.966
_refine_ls_hydrogen_treatment mixed
_refine_ls_matrix_type full
_refine_ls_number_parameters 214
_refine_ls_number_reflns 3159
_refine_ls_number_restraints 0
_refine_ls_restrained_S_all 0.966
_refine_ls_R_factor_all 0.0479
_refine_ls_R_factor_gt 0.0368
_refine_ls_shift/su_max 0.001
_refine_ls_shift/su_mean 0.000
_refine_ls_structure_factor_coef Fsqd
_refine_ls_weighting_details 'calc w=1/[\s^2^(Fo^2^)+(0.0398P)^2^+0.0000P] where P=(Fo^2^+2Fc^2^)/3'
_refine_ls_weighting_scheme calc
_refine_ls_wR_factor_gt 0.0698
_refine_ls_wR_factor_ref 0.0753
_reflns_number_gt 2494
_reflns_number_total 3159
_reflns_threshold_expression >2sigma(I)
_cod_data_source_file ja408306a_si_002.cif
_cod_data_source_block r100813a1
_cod_database_code 4120864

loop_
_symmetry_equiv_pos_as_xyz
'x, y, z'
'-x+1/2, -y, z+1/2'
'-x, y+1/2, -z+1/2'
'x+1/2, -y+1/2, -z'

loop_
_atom_site_label
_atom_site_type_symbol
_atom_site_fract_x
_atom_site_fract_y
_atom_site_fract_z
_atom_site_U_iso_or_equiv
_atom_site_adp_type
_atom_site_occupancy
_atom_site_symmetry_multiplicity
_atom_site_calc_flag
_atom_site_refinement_flags
P1 P 0.60263(8) -0.27994(6) 0.11588(4) 0.0477(2) Uani 1 1 d .
Cl1 Cl 0.92808(7) 0.16492(7) 0.34500(4) 0.0632(2) Uani 1 1 d .
Cl2 Cl 0.89081(8) 0.10678(7) -0.00709(5) 0.0760(3) Uani 1 1 d .
O1 O 0.66007(16) 0.15570(15) 0.14167(12) 0.0504(5) Uani 1 1 d .
O2 O 0.83791(16) 0.05442(14) 0.18225(10) 0.0417(4) Uani 1 1 d .
B1 B 0.6673(4) -0.1263(3) 0.0967(2) 0.0461(8) Uani 1 1 d .
C1 C 0.6347(2) -0.04298(19) 0.18149(14) 0.0359(6) Uani 1 1 d .
H1 H 0.6736 -0.0777 0.2345 0.043 Uiso 1 1 calc R
C2 C 0.4898(2) -0.0295(2) 0.19797(15) 0.0362(6) Uani 1 1 d .
C3 C 0.4076(3) 0.0297(2) 0.14042(17) 0.0485(7) Uani 1 1 d .
H3 H 0.4435 0.0659 0.0911 0.058 Uiso 1 1 calc R
C4 C 0.2738(3) 0.0357(2) 0.1555(2) 0.0611(8) Uani 1 1 d .
H4 H 0.2207 0.0775 0.1170 0.073 Uiso 1 1 calc R
C5 C 0.2182(3) -0.0192(3) 0.2262(2) 0.0658(8) Uani 1 1 d .
H5 H 0.1277 -0.0150 0.2356 0.079 Uiso 1 1 calc R
C6 C 0.2960(3) -0.0802(2) 0.2833(2) 0.0577(8) Uani 1 1 d .
H6 H 0.2586 -0.1185 0.3311 0.069 Uiso 1 1 calc R
C7 C 0.4306(3) -0.0846(2) 0.26920(16) 0.0443(6) Uani 1 1 d .
H7 H 0.4830 -0.1256 0.3085 0.053 Uiso 1 1 calc R
C8 C 0.4289(3) -0.3042(3) 0.1082(2) 0.0799(11) Uani 1 1 d .
H8A H 0.3996 -0.2881 0.0489 0.120 Uiso 1 1 calc R
H8B H 0.3838 -0.2553 0.1493 0.120 Uiso 1 1 calc R
H8C H 0.4101 -0.3822 0.1224 0.120 Uiso 1 1 calc R
C9 C 0.6777(4) -0.3770(2) 0.0397(2) 0.0747(10) Uani 1 1 d .
H9A H 0.6425 -0.4519 0.0489 0.112 Uiso 1 1 calc R
H9B H 0.7713 -0.3781 0.0493 0.112 Uiso 1 1 calc R
H9C H 0.6598 -0.3530 -0.0200 0.112 Uiso 1 1 calc R
C10 C 0.7035(2) 0.0667(2) 0.16556(14) 0.0356(6) Uani 1 1 d .
C11 C 0.9163(2) 0.1491(2) 0.16710(15) 0.0368(6) Uani 1 1 d .
C12 C 0.9686(2) 0.2064(2) 0.23824(16) 0.0421(6) Uani 1 1 d .
C13 C 1.0515(3) 0.2985(2) 0.2260(2) 0.0536(7) Uani 1 1 d .
H13 H 1.0845 0.3382 0.2746 0.064 Uiso 1 1 calc R
C14 C 1.0843(3) 0.3303(3) 0.1419(2) 0.0631(8) Uani 1 1 d .
H14 H 1.1407 0.3917 0.1334 0.076 Uiso 1 1 calc R
C15 C 1.0356(3) 0.2734(3) 0.0695(2) 0.0603(8) Uani 1 1 d .
H15 H 1.0589 0.2956 0.0123 0.072 Uiso 1 1 calc R
C16 C 0.9514(3) 0.1822(2) 0.08272(16) 0.0490(7) Uani 1 1 d .
H1A H 0.773(3) -0.145(2) 0.0885(16) 0.068(8) Uiso 1 1 d .
H1B H 0.619(3) -0.103(2) 0.036(2) 0.077(9) Uiso 1 1 d .
H1C H 0.635(2) -0.318(2) 0.1939(16) 0.058(8) Uiso 1 1 d .

loop_
_atom_site_aniso_label
_atom_site_aniso_U_11
_atom_site_aniso_U_22
_atom_site_aniso_U_33
_atom_site_aniso_U_23
_atom_site_aniso_U_13
_atom_site_aniso_U_12
P1 0.0588(5) 0.0364(4) 0.0479(4) -0.0040(3) -0.0034(4) -0.0025(4)
Cl1 0.0656(5) 0.0781(5) 0.0459(4) -0.0054(4) 0.0023(3) -0.0073(4)
Cl2 0.0821(6) 0.1009(7) 0.0451(4) -0.0106(4) -0.0001(4) 0.0022(5)
O1 0.0412(10) 0.0336(10) 0.0763(13) 0.0049(9) -0.0064(9) 0.0026(9)
O2 0.0355(10) 0.0353(10) 0.0542(10) 0.0022(8) -0.0058(7) -0.0019(8)
B1 0.053(2) 0.0409(18) 0.0448(18) -0.0062(13) 0.0014(14) 0.0011(15)
C1 0.0413(16) 0.0314(14) 0.0350(13) 0.0008(10) -0.0038(10) 0.0014(11)
C2 0.0353(14) 0.0315(14) 0.0418(14) -0.0064(12) -0.0004(11) -0.0006(11)
C3 0.0483(18) 0.0426(15) 0.0546(15) 0.0053(13) -0.0054(14) -0.0014(14)
C4 0.0419(18) 0.0517(19) 0.090(2) 0.0008(16) -0.0147(17) 0.0017(15)
C5 0.0411(18) 0.0453(18) 0.111(2) -0.0088(18) 0.0088(18) -0.0043(15)
C6 0.054(2) 0.0433(17) 0.0759(19) -0.0056(15) 0.0167(16) -0.0087(15)
C7 0.0479(17) 0.0380(15) 0.0471(14) -0.0005(12) -0.0003(13) -0.0026(13)
C8 0.065(2) 0.066(2) 0.108(3) -0.027(2) -0.0063(19) -0.0110(18)
C9 0.099(3) 0.0396(18) 0.085(2) -0.0089(15) 0.0194(19) 0.0016(17)
C10 0.0351(15) 0.0372(15) 0.0346(12) -0.0055(11) -0.0040(11) 0.0020(12)
C11 0.0301(13) 0.0344(13) 0.0458(13) 0.0025(11) 0.0012(11) 0.0011(12)
C12 0.0360(15) 0.0418(16) 0.0486(15) -0.0031(12) 0.0006(11) -0.0004(12)
C13 0.0408(17) 0.0469(18) 0.0731(19) -0.0100(14) -0.0014(14) -0.0052(13)
C14 0.0467(18) 0.0500(17) 0.093(2) 0.0103(17) 0.0077(18) -0.0097(16)
C15 0.0498(18) 0.064(2) 0.067(2) 0.0262(18) 0.0135(15) 0.0059(17)
C16 0.0447(17) 0.0526(18) 0.0499(15) 0.0010(13) 0.0028(12) 0.0111(14)

loop_
_atom_type_symbol
_atom_type_description
_atom_type_scat_dispersion_real
_atom_type_scat_dispersion_imag
_atom_type_scat_source
C C 0.0033 0.0016 'International Tables Vol C Tables 4.2.6.8 and 6.1.1.4'
H H 0.0000 0.0000 'International Tables Vol C Tables 4.2.6.8 and 6.1.1.4'
B B 0.0013 0.0007 'International Tables Vol C Tables 4.2.6.8 and 6.1.1.4'
O O 0.0106 0.0060 'International Tables Vol C Tables 4.2.6.8 and 6.1.1.4'
P P 0.1023 0.0942 'International Tables Vol C Tables 4.2.6.8 and 6.1.1.4'
Cl Cl 0.1484 0.1585 'International Tables Vol C Tables 4.2.6.8 and 6.1.1.4'

loop_
_geom_angle_atom_site_label_1
_geom_angle_atom_site_label_2
_geom_angle_atom_site_label_3
_geom_angle
C9 P1 C8 106.08(16)
C9 P1 B1 110.71(14)
C8 P1 B1 118.11(16)
C9 P1 H1C 104.6(11)
C8 P1 H1C 104.6(10)
B1 P1 H1C 111.8(10)
C11 O2 C10 116.64(19)
C1 B1 P1 111.77(19)
C1 B1 H1A 113.6(13)
P1 B1 H1A 99.5(15)
C1 B1 H1B 114.6(15)
P1 B1 H1B 102.2(15)
H1A B1 H1B 114(2)
C10 C1 C2 113.3(2)
C10 C1 B1 107.29(19)
C2 C1 B1 112.9(2)
C10 C1 H1 107.7
C2 C1 H1 107.7
B1 C1 H1 107.7
C7 C2 C3 117.1(2)
C7 C2 C1 120.2(2)
C3 C2 C1 122.5(2)
C4 C3 C2 120.9(3)
C4 C3 H3 119.5
C2 C3 H3 119.5
C5 C4 C3 120.7(3)
C5 C4 H4 119.7
C3 C4 H4 119.7
C4 C5 C6 119.9(3)
C4 C5 H5 120.1
C6 C5 H5 120.1
C5 C6 C7 119.5(3)
C5 C6 H6 120.2
C7 C6 H6 120.2
C6 C7 C2 121.9(3)
C6 C7 H7 119.1
C2 C7 H7 119.1
P1 C8 H8A 109.5
P1 C8 H8B 109.5
H8A C8 H8B 109.5
P1 C8 H8C 109.5
H8A C8 H8C 109.5
H8B C8 H8C 109.5
P1 C9 H9A 109.5
P1 C9 H9B 109.5
H9A C9 H9B 109.5
P1 C9 H9C 109.5
H9A C9 H9C 109.5
H9B C9 H9C 109.5
O1 C10 O2 120.5(2)
O1 C10 C1 129.6(2)
O2 C10 C1 109.9(2)
C12 C11 C16 118.8(2)
C12 C11 O2 119.2(2)
C16 C11 O2 121.8(2)
C11 C12 C13 121.0(2)
C11 C12 Cl1 119.7(2)
C13 C12 Cl1 119.3(2)
C14 C13 C12 119.1(3)
C14 C13 H13 120.4
C12 C13 H13 120.4
C13 C14 C15 121.2(3)
C13 C14 H14 119.4
C15 C14 H14 119.4
C14 C15 C16 119.0(3)
C14 C15 H15 120.5
C16 C15 H15 120.5
C11 C16 C15 120.8(3)
C11 C16 Cl2 119.0(2)
C15 C16 Cl2 120.2(2)

loop_
_geom_bond_atom_site_label_1
_geom_bond_atom_site_label_2
_geom_bond_distance
P1 C9 1.788(3)
P1 C8 1.788(3)
P1 B1 1.942(3)
P1 H1C 1.30(2)
Cl1 C12 1.729(3)
Cl2 C16 1.730(3)
O1 C10 1.191(3)
O2 C11 1.386(3)
O2 C10 1.393(3)
B1 C1 1.642(4)
B1 H1A 1.10(3)
B1 H1B 1.08(3)
C1 C10 1.485(3)
C1 C2 1.499(3)
C1 H1 0.9800
C2 C7 1.389(3)
C2 C3 1.389(3)
C3 C4 1.378(4)
C3 H3 0.9300
C4 C5 1.367(4)
C4 H4 0.9300
C5 C6 1.369(4)
C5 H5 0.9300
C6 C7 1.382(4)
C6 H6 0.9300
C7 H7 0.9300
C8 H8A 0.9600
C8 H8B 0.9600
C8 H8C 0.9600
C9 H9A 0.9600
C9 H9B 0.9600
C9 H9C 0.9600
C11 C12 1.372(3)
C11 C16 1.376(3)
C12 C13 1.382(4)
C13 C14 1.362(4)
C13 H13 0.9300
C14 C15 1.371(4)
C14 H14 0.9300
C15 C16 1.384(4)
C15 H15 0.9300

loop_
_geom_torsion_atom_site_label_1
_geom_torsion_atom_site_label_2
_geom_torsion_atom_site_label_3
_geom_torsion_atom_site_label_4
_geom_torsion
C9 P1 B1 C1 -163.6(2)
C8 P1 B1 C1 73.8(3)
P1 B1 C1 C10 172.43(18)
P1 B1 C1 C2 -62.0(3)
C10 C1 C2 C7 -132.2(2)
B1 C1 C2 C7 105.6(2)
C10 C1 C2 C3 52.9(3)
B1 C1 C2 C3 -69.3(3)
C7 C2 C3 C4 1.8(4)
C1 C2 C3 C4 176.8(2)
C2 C3 C4 C5 -1.7(4)
C3 C4 C5 C6 0.4(4)
C4 C5 C6 C7 0.8(4)
C5 C6 C7 C2 -0.6(4)
C3 C2 C7 C6 -0.6(4)
C1 C2 C7 C6 -175.8(2)
C11 O2 C10 O1 -1.8(3)
C11 O2 C10 C1 177.75(16)
C2 C1 C10 O1 -21.6(3)
B1 C1 C10 O1 103.7(3)
C2 C1 C10 O2 158.85(17)
B1 C1 C10 O2 -75.8(2)
C10 O2 C11 C12 108.7(2)
C10 O2 C11 C16 -76.4(3)
C16 C11 C12 C13 2.3(4)
O2 C11 C12 C13 177.4(2)
C16 C11 C12 Cl1 -178.91(19)
O2 C11 C12 Cl1 -3.8(3)
C11 C12 C13 C14 -1.8(4)
Cl1 C12 C13 C14 179.3(2)
C12 C13 C14 C15 0.6(4)
C13 C14 C15 C16 0.2(4)
C12 C11 C16 C15 -1.5(4)
O2 C11 C16 C15 -176.5(2)
C12 C11 C16 Cl2 177.6(2)
O2 C11 C16 Cl2 2.6(3)
C14 C15 C16 C11 0.3(4)
C14 C15 C16 Cl2 -178.8(2)
